data_7107351
loop_
_publ_author_name
'Christopher D. Jones'
'Jin Chong Tan'
'Gareth O. Lloyd'

_publ_section_title
;
 Supramolecular isomerism of a metallocyclic dipyridyldiamide ligand metal
 halide system generating isostructural (Hg, Co and Zn) porous materials
;
_journal_name_full Chem.Commun.
_journal_page_first 2110
_journal_paper_doi 10.1039/c2cc16691g
_journal_volume 48
_journal_year 2012
_chemical_formula_moiety 'C36 H28 Cl4 Hg2 N8 O4, 0.59(I2)'
_chemical_formula_sum 'C36 H28 Cl4 Hg2 I1.18 N8 O4'
_chemical_formula_weight 1328.88
_chemical_name_systematic
;
?
;
_space_group_IT_number 14
_symmetry_cell_setting monoclinic
_symmetry_space_group_name_Hall '-P 2yn'
_symmetry_space_group_name_H-M 'P 1 21/n 1'
_atom_sites_solution_hydrogens geom
_atom_sites_solution_primary direct
_atom_sites_solution_secondary difmap
_audit_creation_method SHELXL-97
_cell_angle_alpha 90.00
_cell_angle_beta 96.023(3)
_cell_angle_gamma 90.00
_cell_formula_units_Z 2
_cell_length_a 7.4703(2)
_cell_length_b 11.6228(3)
_cell_length_c 24.2709(6)
_cell_measurement_reflns_used 10626
_cell_measurement_temperature 120(2)
_cell_measurement_theta_max 32.1352
_cell_measurement_theta_min 3.0592
_cell_volume 2095.71(9)
_computing_cell_refinement
;
CrysAlisPro, Oxford Diffraction Ltd.,
Version 1.171.34.44 (release 25-10-2010 CrysAlis171 .NET)
(compiled Oct 25 2010,18:11:34)
;
_computing_data_collection
;
CrysAlisPro, Oxford Diffraction Ltd.,
Version 1.171.34.44 (release 25-10-2010 CrysAlis171 .NET)
(compiled Oct 25 2010,18:11:34)
;
_computing_data_reduction
;
CrysAlisPro, Oxford Diffraction Ltd.,
Version 1.171.34.44 (release 25-10-2010 CrysAlis171 .NET)
(compiled Oct 25 2010,18:11:34)
;
_computing_molecular_graphics Xseed
_computing_publication_material Xseed
_computing_structure_refinement 'SHELXL-97 (Sheldrick, 1997)'
_computing_structure_solution 'SHELXS-97 (Sheldrick, 1990)'
_diffrn_ambient_temperature 120(2)
_diffrn_detector_area_resol_mean 16.1183
_diffrn_measured_fraction_theta_full 0.997
_diffrn_measured_fraction_theta_max 0.997
_diffrn_measurement_device_type 'Xcalibur, Eos, Gemini ultra'
_diffrn_radiation_monochromator graphite
_diffrn_radiation_source 'Enhance (Mo) X-ray Source'
_diffrn_radiation_type 'Mo K\a'
_diffrn_radiation_wavelength 0.7107
_diffrn_reflns_av_R_equivalents 0.0404
_diffrn_reflns_av_sigmaI/netI 0.0433
_diffrn_reflns_limit_h_max 8
_diffrn_reflns_limit_h_min -8
_diffrn_reflns_limit_k_max 13
_diffrn_reflns_limit_k_min -13
_diffrn_reflns_limit_l_max 28
_diffrn_reflns_limit_l_min -28
_diffrn_reflns_number 12682
_diffrn_reflns_theta_full 25.00
_diffrn_reflns_theta_max 25.00
_diffrn_reflns_theta_min 3.25
_diffrn_standards_number 0
_exptl_absorpt_coefficient_mu 8.448
_exptl_absorpt_correction_T_max 0.393
_exptl_absorpt_correction_T_min 0.172
_exptl_absorpt_correction_type analytical
_exptl_absorpt_process_details
;
CrysAlisPro, Oxford Diffraction Ltd.,
Version 1.171.34.44 (release 25-10-2010 CrysAlis171 .NET)
(compiled Oct 25 2010,18:11:34)
Analytical numeric absorption correction using a multifaceted crystal
model based on expressions derived by R.C. Clark & J.S. Reid.
(Clark, R. C. & Reid, J. S. (1995). Acta Cryst. A51, 887-897)
;
_exptl_crystal_colour colourless
_exptl_crystal_density_diffrn 2.096
_exptl_crystal_density_method 'not measured'
_exptl_crystal_description needle
_exptl_crystal_F_000 1247.2
_exptl_crystal_size_max 0.5205
_exptl_crystal_size_mid 0.1823
_exptl_crystal_size_min 0.1106
_refine_diff_density_max 4.072
_refine_diff_density_min -4.024
_refine_diff_density_rms 0.313
_refine_ls_extinction_method none
_refine_ls_goodness_of_fit_ref 2.443
_refine_ls_hydrogen_treatment constr
_refine_ls_matrix_type full
_refine_ls_number_parameters 253
_refine_ls_number_reflns 3676
_refine_ls_number_restraints 1
_refine_ls_restrained_S_all 2.446
_refine_ls_R_factor_all 0.0935
_refine_ls_R_factor_gt 0.0893
_refine_ls_shift/su_max 0.000
_refine_ls_shift/su_mean 0.000
_refine_ls_structure_factor_coef Fsqd
_refine_ls_weighting_details 'calc w=1/[\s^2^(Fo^2^)+(0.0001P)^2^+20.0000P] where P=(Fo^2^+2Fc^2^)/3'
_refine_ls_weighting_scheme calc
_refine_ls_wR_factor_gt 0.1619
_refine_ls_wR_factor_ref 0.1626
_reflns_number_gt 3498
_reflns_number_total 3676
_reflns_threshold_expression >2sigma(I)
_cod_data_source_file c2cc16691g.txt
_cod_data_source_block GOL-A-I2
_cod_original_sg_symbol_H-M P21/n
_cod_database_code 7107351

loop_
_symmetry_equiv_pos_as_xyz
'x, y, z'
'-x+1/2, y+1/2, -z+1/2'
'-x, -y, -z'
'x-1/2, -y-1/2, z-1/2'

loop_
_atom_site_label
_atom_site_type_symbol
_atom_site_fract_x
_atom_site_fract_y
_atom_site_fract_z
_atom_site_U_iso_or_equiv
_atom_site_adp_type
_atom_site_occupancy
_atom_site_symmetry_multiplicity
_atom_site_calc_flag
_atom_site_refinement_flags
Hg1 Hg 0.32821(9) 0.85465(5) 0.27509(3) 0.0204(2) Uani 1 1 d .
Cl3 Cl 0.5261(6) 0.7969(4) 0.21033(18) 0.0284(10) Uani 1 1 d .
N7 N 0.6826(17) 1.2801(10) 0.6554(5) 0.015(3) Uani 1 1 d .
O3 O 0.6898(15) 1.6394(10) 0.5435(4) 0.024(2) Uani 1 1 d .
N4 N 0.7660(18) 1.5014(10) 0.4825(5) 0.018(3) Uani 1 1 d .
H4 H 0.7824 1.4269 0.4790 0.022 Uiso 1 1 calc R
N6 N 0.4646(19) 1.0159(10) 0.3225(6) 0.020(3) Uani 1 1 d .
O7 O 0.8444(15) 1.3042(9) 0.4316(5) 0.023(3) Uani 1 1 d .
C8 C 0.722(2) 1.5377(13) 0.5317(6) 0.014(3) Uani 1 1 d .
C9 C 0.864(2) 1.6804(12) 0.4421(6) 0.017(3) Uani 1 1 d .
H9 H 0.9035 1.7085 0.4781 0.020 Uiso 1 1 calc R
C10 C 0.643(2) 1.0184(14) 0.3331(7) 0.024(4) Uani 1 1 d .
H10 H 0.7134 0.9546 0.3236 0.028 Uiso 1 1 calc R
C11 C 0.7431(19) 1.5282(12) 0.3832(6) 0.013(3) Uani 1 1 d .
C12 C 0.629(2) 1.2113(12) 0.3677(6) 0.016(3) Uani 1 1 d .
C13 C 0.769(2) 1.4663(14) 0.6292(6) 0.020(4) Uani 1 1 d .
H13 H 0.8193 1.5391 0.6396 0.024 Uiso 1 1 calc R
C15 C 0.789(2) 1.5701(13) 0.4356(6) 0.015(3) Uani 1 1 d .
C16 C 0.723(2) 1.3153(13) 0.3943(6) 0.017(3) Uani 1 1 d .
C17 C 0.710(2) 1.4437(12) 0.5738(6) 0.015(3) Uani 1 1 d .
C18 C 0.826(2) 1.7079(13) 0.3429(7) 0.021(4) Uani 1 1 d .
H18 H 0.8371 1.7552 0.3115 0.025 Uiso 1 1 calc R
N19 N 0.6626(16) 1.4162(10) 0.3714(5) 0.014(3) Uani 1 1 d .
H19 H 0.5661 1.4135 0.3473 0.017 Uiso 1 1 calc R
C20 C 0.367(2) 1.1069(13) 0.3331(6) 0.019(3) Uani 1 1 d .
H20 H 0.2403 1.1034 0.3245 0.023 Uiso 1 1 calc R
C21 C 0.727(2) 1.1154(12) 0.3585(7) 0.021(4) Uani 1 1 d .
H21 H 0.8532 1.1145 0.3693 0.025 Uiso 1 1 calc R
C25 C 0.878(2) 1.7476(13) 0.3965(7) 0.021(4) Uani 1 1 d .
H25 H 0.9256 1.8233 0.4014 0.025 Uiso 1 1 calc R
C28 C 0.758(2) 1.5989(14) 0.3369(6) 0.019(4) Uani 1 1 d .
H28 H 0.7207 1.5704 0.3009 0.023 Uiso 1 1 calc R
C31 C 0.637(2) 1.3373(13) 0.5614(6) 0.016(3) Uani 1 1 d .
H31 H 0.5961 1.3186 0.5241 0.019 Uiso 1 1 calc R
Cl1 Cl 0.0238(5) 0.9276(4) 0.26012(16) 0.0243(9) Uani 1 1 d .
C5 C 0.623(2) 1.2571(13) 0.6029(6) 0.018(3) Uani 1 1 d .
H5 H 0.5699 1.1843 0.5937 0.022 Uiso 1 1 calc R
C6 C 0.442(2) 1.2064(14) 0.3563(7) 0.022(4) Uani 1 1 d .
H6 H 0.3687 1.2697 0.3642 0.026 Uiso 1 1 calc R
C3 C 0.755(2) 1.3840(12) 0.6681(6) 0.017(3) Uani 1 1 d .
H3 H 0.7975 1.4003 0.7056 0.020 Uiso 1 1 calc R
I1 I 0.539(3) 0.9696(18) 0.5089(10) 0.221(11) Uiso 0.294(10) 1 d PD
I3 I 0.906(3) 0.975(3) 0.5269(12) 0.361(18) Uiso 0.294(10) 1 d PD

loop_
_atom_site_aniso_label
_atom_site_aniso_U_11
_atom_site_aniso_U_22
_atom_site_aniso_U_33
_atom_site_aniso_U_23
_atom_site_aniso_U_13
_atom_site_aniso_U_12
Hg1 0.0252(3) 0.0140(3) 0.0232(3) 0.0004(3) 0.0075(2) -0.0001(3)
Cl3 0.029(2) 0.028(2) 0.031(2) 0.0022(18) 0.0155(19) 0.005(2)
N7 0.018(7) 0.009(6) 0.018(7) 0.000(5) 0.007(6) 0.001(6)
O3 0.035(7) 0.013(5) 0.026(6) 0.004(5) 0.007(5) 0.005(6)
N4 0.029(8) 0.003(6) 0.023(7) -0.002(5) 0.005(6) 0.001(6)
N6 0.026(8) 0.007(6) 0.026(7) -0.003(5) 0.005(6) 0.000(6)
O7 0.023(6) 0.016(6) 0.029(6) -0.002(5) -0.002(5) 0.011(5)
C8 0.016(8) 0.016(8) 0.010(7) 0.003(6) 0.001(6) 0.002(7)
C9 0.012(8) 0.015(8) 0.023(8) 0.001(6) -0.002(6) 0.005(6)
C10 0.018(9) 0.016(8) 0.039(10) -0.011(7) 0.012(8) -0.006(7)
C11 0.005(7) 0.008(7) 0.028(8) 0.003(6) 0.004(6) 0.000(6)
C12 0.022(9) 0.008(7) 0.018(8) 0.004(6) 0.007(7) -0.004(7)
C13 0.024(9) 0.016(8) 0.020(8) 0.003(6) 0.004(7) 0.009(7)
C15 0.010(7) 0.014(8) 0.021(8) 0.005(6) 0.007(6) -0.005(7)
C16 0.018(8) 0.011(8) 0.024(8) -0.004(6) 0.007(7) -0.006(7)
C17 0.018(8) 0.006(7) 0.022(8) 0.001(6) 0.007(6) 0.000(7)
C18 0.017(9) 0.011(8) 0.034(9) 0.011(7) 0.007(7) -0.002(7)
N19 0.008(6) 0.012(7) 0.021(7) 0.003(5) 0.001(5) -0.003(5)
C20 0.021(9) 0.015(8) 0.020(8) -0.003(6) 0.000(7) -0.003(7)
C21 0.017(8) 0.005(8) 0.041(10) 0.000(6) 0.008(7) -0.003(6)
C25 0.020(9) 0.006(7) 0.037(10) 0.002(7) 0.008(7) -0.006(7)
C28 0.016(8) 0.026(9) 0.016(8) -0.001(7) 0.008(7) -0.001(7)
C31 0.018(8) 0.013(8) 0.018(7) -0.006(6) 0.003(6) -0.001(7)
Cl1 0.021(2) 0.027(2) 0.026(2) 0.0022(17) 0.0062(17) 0.0002(18)
C5 0.021(9) 0.014(8) 0.021(8) -0.002(6) 0.004(7) -0.002(7)
C6 0.020(9) 0.022(9) 0.024(9) -0.011(7) 0.005(7) 0.002(8)
C3 0.024(9) 0.010(8) 0.016(8) -0.003(6) 0.005(7) 0.003(7)

loop_
_atom_type_symbol
_atom_type_description
_atom_type_scat_dispersion_real
_atom_type_scat_dispersion_imag
_atom_type_scat_source
C C 0.0033 0.0016 'International Tables Vol C Tables 4.2.6.8 and 6.1.1.4'
H H 0.0000 0.0000 'International Tables Vol C Tables 4.2.6.8 and 6.1.1.4'
N N 0.0061 0.0033 'International Tables Vol C Tables 4.2.6.8 and 6.1.1.4'
O O 0.0106 0.0060 'International Tables Vol C Tables 4.2.6.8 and 6.1.1.4'
Cl Cl 0.1484 0.1585 'International Tables Vol C Tables 4.2.6.8 and 6.1.1.4'
I I -0.4742 1.8119 'International Tables Vol C Tables 4.2.6.8 and 6.1.1.4'
Hg Hg -2.3894 9.2266 'International Tables Vol C Tables 4.2.6.8 and 6.1.1.4'

loop_
_geom_angle_atom_site_label_1
_geom_angle_atom_site_label_2
_geom_angle_atom_site_label_3
_geom_angle
_geom_angle_site_symmetry_1
_geom_angle_site_symmetry_3
N7 Hg1 Cl3 111.4(3) 3_676 .
N7 Hg1 N6 103.2(4) 3_676 .
Cl3 Hg1 N6 106.2(3) . .
N7 Hg1 Cl1 104.1(3) 3_676 .
Cl3 Hg1 Cl1 130.02(15) . .
N6 Hg1 Cl1 98.3(3) . .
C5 N7 C3 119.1(13) . .
C5 N7 Hg1 121.9(10) . 3_676
C3 N7 Hg1 119.0(10) . 3_676
C8 N4 C15 127.0(13) . .
C8 N4 H4 116.5 . .
C15 N4 H4 116.5 . .
C20 N6 C10 120.3(14) . .
C20 N6 Hg1 120.6(11) . .
C10 N6 Hg1 118.8(10) . .
O3 C8 N4 125.0(13) . .
O3 C8 C17 120.5(13) . .
N4 C8 C17 114.5(13) . .
C25 C9 C15 119.7(15) . .
C25 C9 H9 120.1 . .
C15 C9 H9 120.1 . .
N6 C10 C21 119.7(15) . .
N6 C10 H10 120.2 . .
C21 C10 H10 120.2 . .
C15 C11 C28 119.9(14) . .
C15 C11 N19 124.2(13) . .
C28 C11 N19 115.6(14) . .
C21 C12 C6 118.5(14) . .
C21 C12 C16 119.4(14) . .
C6 C12 C16 121.9(14) . .
C3 C13 C17 119.9(15) . .
C3 C13 H13 120.1 . .
C17 C13 H13 120.1 . .
C11 C15 C9 119.3(13) . .
C11 C15 N4 120.3(13) . .
C9 C15 N4 120.3(14) . .
O7 C16 N19 125.9(14) . .
O7 C16 C12 120.6(14) . .
N19 C16 C12 113.4(14) . .
C31 C17 C13 117.4(14) . .
C31 C17 C8 123.7(14) . .
C13 C17 C8 118.9(14) . .
C28 C18 C25 117.9(15) . .
C28 C18 H18 121.0 . .
C25 C18 H18 121.0 . .
C16 N19 C11 125.6(12) . .
C16 N19 H19 117.2 . .
C11 N19 H19 117.2 . .
N6 C20 C6 122.8(15) . .
N6 C20 H20 118.6 . .
C6 C20 H20 118.6 . .
C12 C21 C10 120.4(15) . .
C12 C21 H21 119.8 . .
C10 C21 H21 119.8 . .
C9 C25 C18 121.7(14) . .
C9 C25 H25 119.1 . .
C18 C25 H25 119.1 . .
C18 C28 C11 121.2(15) . .
C18 C28 H28 119.4 . .
C11 C28 H28 119.4 . .
C17 C31 C5 120.4(14) . .
C17 C31 H31 119.8 . .
C5 C31 H31 119.8 . .
N7 C5 C31 121.1(14) . .
N7 C5 H5 119.5 . .
C31 C5 H5 119.5 . .
C20 C6 C12 118.0(15) . .
C20 C6 H6 121.0 . .
C12 C6 H6 121.0 . .
N7 C3 C13 122.1(15) . .
N7 C3 H3 118.9 . .
C13 C3 H3 118.9 . .
I1 I1 I3 126(3) 3_676 .
I3 I3 I1 129(2) 3_776 .

loop_
_geom_bond_atom_site_label_1
_geom_bond_atom_site_label_2
_geom_bond_distance
_geom_bond_site_symmetry_2
Hg1 N7 2.310(12) 3_676
Hg1 Cl3 2.365(4) .
Hg1 N6 2.372(13) .
Hg1 Cl1 2.418(4) .
N7 C5 1.332(19) .
N7 C3 1.346(19) .
N7 Hg1 2.310(12) 3_676
O3 C8 1.245(18) .
N4 C8 1.340(19) .
N4 C15 1.417(18) .
N4 H4 0.8800 .
N6 C20 1.32(2) .
N6 C10 1.33(2) .
O7 C16 1.219(19) .
C8 C17 1.51(2) .
C9 C25 1.37(2) .
C9 C15 1.40(2) .
C9 H9 0.9500 .
C10 C21 1.40(2) .
C10 H10 0.9500 .
C11 C15 1.37(2) .
C11 C28 1.41(2) .
C11 N19 1.450(18) .
C12 C21 1.36(2) .
C12 C6 1.40(2) .
C12 C16 1.51(2) .
C13 C3 1.36(2) .
C13 C17 1.39(2) .
C13 H13 0.9500 .
C16 N19 1.355(19) .
C17 C31 1.37(2) .
C18 C28 1.37(2) .
C18 C25 1.40(2) .
C18 H18 0.9500 .
N19 H19 0.8800 .
C20 C6 1.38(2) .
C20 H20 0.9500 .
C21 H21 0.9500 .
C25 H25 0.9500 .
C28 H28 0.9500 .
C31 C5 1.38(2) .
C31 H31 0.9500 .
C5 H5 0.9500 .
C6 H6 0.9500 .
C3 H3 0.9500 .
I1 I1 0.99(4) 3_676
I1 I3 2.726(10) .
I3 I3 2.10(5) 3_776

loop_
_geom_torsion_atom_site_label_1
_geom_torsion_atom_site_label_2
_geom_torsion_atom_site_label_3
_geom_torsion_atom_site_label_4
_geom_torsion
_geom_torsion_site_symmetry_1
_geom_torsion_site_symmetry_4
N7 Hg1 N6 C20 -105.3(12) 3_676 .
Cl3 Hg1 N6 C20 137.4(11) . .
Cl1 Hg1 N6 C20 1.4(12) . .
N7 Hg1 N6 C10 81.5(13) 3_676 .
Cl3 Hg1 N6 C10 -35.8(13) . .
Cl1 Hg1 N6 C10 -171.8(12) . .
C15 N4 C8 O3 2(3) . .
C15 N4 C8 C17 -179.1(14) . .
C20 N6 C10 C21 3(2) . .
Hg1 N6 C10 C21 176.7(12) . .
C28 C11 C15 C9 -5(2) . .
N19 C11 C15 C9 -178.9(13) . .
C28 C11 C15 N4 176.8(14) . .
N19 C11 C15 N4 2(2) . .
C25 C9 C15 C11 4(2) . .
C25 C9 C15 N4 -177.3(14) . .
C8 N4 C15 C11 -146.0(16) . .
C8 N4 C15 C9 35(2) . .
C21 C12 C16 O7 -39(2) . .
C6 C12 C16 O7 135.7(17) . .
C21 C12 C16 N19 139.4(15) . .
C6 C12 C16 N19 -46(2) . .
C3 C13 C17 C31 1(2) . .
C3 C13 C17 C8 178.1(14) . .
O3 C8 C17 C31 139.4(16) . .
N4 C8 C17 C31 -40(2) . .
O3 C8 C17 C13 -38(2) . .
N4 C8 C17 C13 142.7(15) . .
O7 C16 N19 C11 7(2) . .
C12 C16 N19 C11 -171.3(13) . .
C15 C11 N19 C16 -49(2) . .
C28 C11 N19 C16 136.3(15) . .
C10 N6 C20 C6 -1(2) . .
Hg1 N6 C20 C6 -174.3(12) . .
C6 C12 C21 C10 6(2) . .
C16 C12 C21 C10 -179.1(15) . .
N6 C10 C21 C12 -6(3) . .
C15 C9 C25 C18 -2(2) . .
C28 C18 C25 C9 0(2) . .
C25 C18 C28 C11 -1(2) . .
C15 C11 C28 C18 3(2) . .
N19 C11 C28 C18 177.7(14) . .
C13 C17 C31 C5 1(2) . .
C8 C17 C31 C5 -176.9(14) . .
C3 N7 C5 C31 1(2) . .
Hg1 N7 C5 C31 -177.4(11) 3_676 .
C17 C31 C5 N7 -1(2) . .
N6 C20 C6 C12 1(2) . .
C21 C12 C6 C20 -4(2) . .
C16 C12 C6 C20 -178.5(14) . .
C5 N7 C3 C13 0(2) . .
Hg1 N7 C3 C13 178.6(12) 3_676 .
C17 C13 C3 N7 -1(2) . .
I1 I1 I3 I3 -45(5) 3_676 3_776
